data_2106375
loop_
_publ_author_name
'Lanfranchi, M.'
'Manotti Lanfredi, A.M.'
'Tiripicchio, A.'
'Tiripicchio Camellini, M.'

_publ_section_title
;
 The crystal and molecular structure of
 trichloro(1-H+-thiocarbonohydrazidium-N,S)-copper(II) monohydrate
;
_journal_name_full 'Acta Crystallographica B (24,1968-38,1982)'
_journal_page_first 95
_journal_page_last 98
_journal_volume 34
_journal_year 1978
_chemical_formula_sum 'C H9 Cl3 Cu N4 O S'
_space_group_IT_number 2
_symmetry_space_group_name_Hall '-P 1'
_symmetry_space_group_name_H-M 'P -1'
_cell_angle_alpha 93
_cell_angle_beta 96.5
_cell_angle_gamma 117.3
_cell_formula_units_Z 2
_cell_length_a 8.188
_cell_length_b 8.778
_cell_length_c 7.219
_cell_volume 454.899
_citation_journal_id_ASTM ACBCAR
_cod_data_source_file Lanfranchi_ACBCAR_1978_1126.cif
_cod_data_source_block C1H9Cl3Cu1N4O1S1
_cod_original_cell_volume 454.8993
_cod_original_formula_sum 'C1 H9 Cl3 Cu1 N4 O1 S1'
_cod_database_code 2106375

loop_
_symmetry_equiv_pos_as_xyz
x,y,z
-x,-y,-z

loop_
_atom_site_label
_atom_site_type_symbol
_atom_site_fract_x
_atom_site_fract_y
_atom_site_fract_z
_atom_site_occupancy
_atom_site_U_iso_or_equiv
O1 O-2 0.5973 0.8031 0.2539 1 0.0
Cu1 Cu+2 0.1492 0.2453 0.1963 1 0.0
H6 H+1 0.039 -0.391 0.229 1 0.0
N3 N-2 0.2814 -0.1723 0.2986 1 0.0
H9 H+1 0.672 0.923 0.285 1 0.0
Cl2 Cl-1 -0.1531 0.2 0.2157 1 0.0
H1 H+1 0.503 0.1 0.229 1 0.0
Cl1 Cl-1 0.2232 0.4664 0.0206 1 0.0
N2 N-2 0.4012 0.2549 0.1738 1 0.0
H5 H+1 0.083 -0.31 0.4 1 0.0
N4 N-2 0.1172 -0.3263 0.317 1 0.0
H7 H+1 0.143 -0.4 0.333 1 0.0
S1 S-2 0.0614 -0.0259 0.2706 1 0.0
N1 N-2 0.4133 0.1031 0.2204 1 0.0
H2 H+1 0.491 0.371 0.247 1 0.0
H4 H+1 0.347 -0.198 0.262 1 0.0
H3 H+1 0.434 0.265 0.059 1 0.0
Cl3 Cl-1 0.2632 0.4429 0.519 1 0.0
H8 H+1 0.623 0.723 0.283 1 0.0
C1 C+4 0.264 -0.0318 0.2581 1 0.0
